data_4305338
loop_
_publ_author_name
'Ramaswamy Murugavel'
'Subramaniam Kuppuswamy'
'S\"oren Randoll'

_publ_contact_author_address
;
Department of Chemistry
Indian Institute of Technology Bombay
Powai
Mumbai
Maharastra
400076
INDIA
;
_publ_contact_author_email RMV@CHEM.IITB.AC.IN
_publ_contact_author_name 'Ramaswamy Murugavel'
_publ_section_title
;
Cooperative Binding of Phosphate Anion and a Neutral Nitrogen Donor to
Alkaline-Earth Metal Ions. Investigation of Group 2 Metal-Organophosphate
Interaction in the Absence and Presence of 1,10-Phenanthroline
;
_journal_name_full 'Inorganic Chemistry'
_journal_page_first 6028
_journal_page_last 6039
_journal_paper_doi 10.1021/ic8003239
_journal_volume 47
_journal_year 2008
_chemical_formula_moiety 'C24 H70 Ba2 O26 P2'
_chemical_formula_sum 'C24 H70 Ba2 O26 P2'
_chemical_formula_weight 1111.42
_chemical_name_systematic
;
 ?
;
_space_group_IT_number 14
_symmetry_cell_setting monoclinic
_symmetry_space_group_name_Hall '-P 2ybc'
_symmetry_space_group_name_H-M 'P 1 21/c 1'
_atom_sites_solution_hydrogens geom
_atom_sites_solution_primary direct
_atom_sites_solution_secondary difmap
_audit_creation_method SHELXL-97
_cell_angle_alpha 90.000(4)
_cell_angle_beta 91.437(4)
_cell_angle_gamma 90.000(4)
_cell_formula_units_Z 4
_cell_length_a 12.1326(5)
_cell_length_b 10.9146(6)
_cell_length_c 34.4456(15)
_cell_measurement_reflns_used 26209
_cell_measurement_temperature 150(2)
_cell_measurement_theta_max 32.6668
_cell_measurement_theta_min 2.9584
_cell_volume 4559.9(4)
_computing_cell_refinement 'CrysAlis RED, Oxford Diffraction Ltd.,'
_computing_data_collection 'CrysAlis CCD, Oxford Diffraction Ltd.,'
_computing_data_reduction 'CrysAlis RED, Oxford Diffraction Ltd.,'
_computing_molecular_graphics 'Ortep-3 for Windows (Farrugia, 1997)'
_computing_publication_material 'WinGX publication routines (Farrugia, 1999)'
_computing_structure_refinement 'SHELXL-97 (Sheldrick, 1997)'
_computing_structure_solution 'SHELXS-86 (Sheldrick, 1986)'
_diffrn_ambient_temperature 150(2)
_diffrn_detector_area_resol_mean 15.9948
_diffrn_measured_fraction_theta_full 0.998
_diffrn_measured_fraction_theta_max 0.998
_diffrn_measurement_details
;
  1 omega  -61.00   -8.00   1.0000   15.0000
omega____ theta____ kappa____ phi______ omega'___ theta'___ frames
    -      -29.1908   75.0000    0.0000    0.0000    0.0000 53

  2 omega  -56.00   -4.00   1.0000   15.0000
omega____ theta____ kappa____ phi______ omega'___ theta'___ frames
    -      -29.1908   45.0000  120.0000    0.0000    0.0000 52

  3 omega   -8.00   42.00   1.0000   15.0000
omega____ theta____ kappa____ phi______ omega'___ theta'___ frames
    -      -29.1908   45.0000    0.0000    0.0000    0.0000 50

  4 omega  -51.00    1.00   1.0000   15.0000
omega____ theta____ kappa____ phi______ omega'___ theta'___ frames
    -      -29.1908  -75.0000  240.0000    0.0000    0.0000 52

  5 omega  -11.00   43.00   1.0000   15.0000
omega____ theta____ kappa____ phi______ omega'___ theta'___ frames
    -      -29.1908   75.0000    0.0000    0.0000    0.0000 54

  6 phi   -180.00 -119.00   1.0000   15.0000
omega____ theta____ kappa____ phi______ omega'___ theta'___ frames
  40.0000   29.6596    0.0000     -        0.0000    0.0000 61

  7 omega  -42.00   11.00   1.0000   15.0000
omega____ theta____ kappa____ phi______ omega'___ theta'___ frames
    -       29.6596  -75.0000  120.0000    0.0000    0.0000 53

  8 omega    6.00   57.00   1.0000   15.0000
omega____ theta____ kappa____ phi______ omega'___ theta'___ frames
    -       29.6596  -45.0000  120.0000    0.0000    0.0000 51

  9 omega    9.00   57.00   1.0000   15.0000
omega____ theta____ kappa____ phi______ omega'___ theta'___ frames
    -       29.6596  -75.0000  120.0000    0.0000    0.0000 48

 10 omega   49.00   92.00   1.0000   15.0000
omega____ theta____ kappa____ phi______ omega'___ theta'___ frames
    -       29.6596   75.0000  240.0000    0.0000    0.0000 43

 11 omega  -30.00   -2.00   1.0000   15.0000
omega____ theta____ kappa____ phi______ omega'___ theta'___ frames
    -       29.6596  125.0000   59.0000    0.0000    0.0000 28

 12 omega   48.00   76.00   1.0000   15.0000
omega____ theta____ kappa____ phi______ omega'___ theta'___ frames
    -       29.6596   75.0000  120.0000    0.0000    0.0000 28

;
_diffrn_measurement_device_type 'OXFORD DIFFRACTIOM X CALIBUR-S'
_diffrn_measurement_method 'omega(w)-q scan'
_diffrn_orient_matrix_UB_11 0.0052455840
_diffrn_orient_matrix_UB_12 -0.0090466290
_diffrn_orient_matrix_UB_13 -0.0203908104
_diffrn_orient_matrix_UB_21 0.0256101319
_diffrn_orient_matrix_UB_22 0.0587108539
_diffrn_orient_matrix_UB_23 -0.0015404486
_diffrn_orient_matrix_UB_31 0.0530127310
_diffrn_orient_matrix_UB_32 -0.0276466402
_diffrn_orient_matrix_UB_33 0.0033344868
_diffrn_radiation_monochromator graphite
_diffrn_radiation_source 'Enhance (Mo) X-ray Source'
_diffrn_radiation_type MoK\a
_diffrn_radiation_wavelength 0.71073
_diffrn_reflns_av_R_equivalents 0.0537
_diffrn_reflns_av_sigmaI/netI 0.0319
_diffrn_reflns_limit_h_max 14
_diffrn_reflns_limit_h_min -14
_diffrn_reflns_limit_k_max 12
_diffrn_reflns_limit_k_min -12
_diffrn_reflns_limit_l_max 40
_diffrn_reflns_limit_l_min -40
_diffrn_reflns_number 33609
_diffrn_reflns_theta_full 25.00
_diffrn_reflns_theta_max 25.00
_diffrn_reflns_theta_min 2.94
_exptl_absorpt_coefficient_mu 1.867
_exptl_absorpt_correction_T_max 0.6841
_exptl_absorpt_correction_T_min 0.6326
_exptl_absorpt_correction_type multi-scan
_exptl_absorpt_process_details
;
CrysAlis RED, Oxford Diffraction Ltd.,
Version 1.171.32.4 (release 27-04-2006 CrysAlis171 .NET)
(compiled Apr 27 2007,17:53:11)
Empirical absorption correction using spherical harmonics,
 implemented in SCALE3 ABSPACK scaling algorithm.
;
_exptl_crystal_colour colourless
_exptl_crystal_density_diffrn 1.619
_exptl_crystal_density_method 'not measured'
_exptl_crystal_description prism
_exptl_crystal_F_000 2256
_exptl_crystal_size_max 0.27
_exptl_crystal_size_mid 0.25
_exptl_crystal_size_min 0.22
_refine_diff_density_max 2.738
_refine_diff_density_min -1.292
_refine_diff_density_rms 0.160
_refine_ls_extinction_method none
_refine_ls_goodness_of_fit_ref 1.205
_refine_ls_hydrogen_treatment mixed
_refine_ls_matrix_type full
_refine_ls_number_parameters 487
_refine_ls_number_reflns 8018
_refine_ls_number_restraints 0
_refine_ls_restrained_S_all 1.205
_refine_ls_R_factor_all 0.0645
_refine_ls_R_factor_gt 0.0594
_refine_ls_shift/su_max 0.001
_refine_ls_shift/su_mean 0.000
_refine_ls_structure_factor_coef Fsqd
_refine_ls_weighting_details 'calc w=1/[\s^2^(Fo^2^)+(0.0313P)^2^+52.9779P] where P=(Fo^2^+2Fc^2^)/3'
_refine_ls_weighting_scheme calc
_refine_ls_wR_factor_gt 0.1304
_refine_ls_wR_factor_ref 0.1325
_reflns_number_gt 7471
_reflns_number_total 8018
_reflns_threshold_expression >2sigma(I)
_cod_data_source_file ic8003239-file003_3.cif
_cod_data_source_block newrm170-relabled
_cod_database_code 4305338

loop_
_symmetry_equiv_pos_as_xyz
'x, y, z'
'-x, y+1/2, -z+1/2'
'-x, -y, -z'
'x, -y-1/2, z-1/2'

loop_
_atom_site_label
_atom_site_type_symbol
_atom_site_fract_x
_atom_site_fract_y
_atom_site_fract_z
_atom_site_U_iso_or_equiv
_atom_site_adp_type
_atom_site_occupancy
_atom_site_symmetry_multiplicity
_atom_site_calc_flag
_atom_site_refinement_flags
_atom_site_disorder_assembly
_atom_site_disorder_group
Ba1 Ba 0.34304(3) 0.59851(4) 0.287473(11) 0.01845(12) Uani 1 1 d . . .
Ba2 Ba 0.13422(3) 0.43703(4) 0.209533(11) 0.01844(12) Uani 1 1 d . . .
P1 P 0.46452(14) 0.04066(16) 0.34860(5) 0.0170(4) Uani 1 1 d . . .
O1 O 0.5438(4) -0.0638(4) 0.34060(13) 0.0222(10) Uani 1 1 d . . .
O2 O 0.5023(4) 0.1583(4) 0.32943(13) 0.0225(11) Uani 1 1 d . . .
O3 O 0.3444(4) 0.0073(5) 0.33865(13) 0.0223(10) Uani 1 1 d . . .
O4 O 0.4725(4) 0.0650(4) 0.39537(12) 0.0186(10) Uani 1 1 d . . .
P2 P 0.92162(15) 0.46683(17) 0.34530(5) 0.0196(4) Uani 1 1 d . . .
O5 O 1.0224(4) 0.5369(5) 0.33194(14) 0.0252(11) Uani 1 1 d . . .
O6 O 0.9091(5) 0.3428(5) 0.32460(14) 0.0315(12) Uani 1 1 d . . .
O7 O 0.8157(4) 0.5413(5) 0.34188(13) 0.0248(11) Uani 1 1 d . . .
O8 O 0.9483(4) 0.4399(4) 0.39127(13) 0.0212(10) Uani 1 1 d . . .
O9 O 0.1060(4) 0.6252(4) 0.26402(14) 0.0235(11) Uani 1 1 d . . .
O10 O 0.1878(4) 0.4003(4) 0.29206(14) 0.0240(11) Uani 1 1 d . . .
O11 O 0.2820(4) 0.6530(5) 0.20240(14) 0.0276(11) Uani 1 1 d . . .
O12 O 0.3707(4) 0.4132(4) 0.23172(14) 0.0239(11) Uani 1 1 d . . .
O13 O 0.2919(4) 0.8457(5) 0.28071(14) 0.0257(11) Uani 1 1 d . . .
O14 O 0.2286(4) 0.6267(5) 0.35500(15) 0.0293(12) Uani 1 1 d . . .
O15 O 0.4850(4) 0.6971(5) 0.33952(14) 0.0278(12) Uani 1 1 d . . .
O16 O 0.4728(4) 0.4087(5) 0.32788(14) 0.0269(11) Uani 1 1 d . . .
O17 O 0.5406(4) 0.6760(5) 0.24915(14) 0.0266(11) Uani 1 1 d . . .
O18 O -0.0640(4) 0.3769(5) 0.24711(14) 0.0262(11) Uani 1 1 d . . .
O19 O 0.0134(4) 0.6162(5) 0.16580(15) 0.0305(12) Uani 1 1 d . . .
O20 O -0.0001(4) 0.3045(5) 0.16166(15) 0.0291(12) Uani 1 1 d . . .
O21 O 0.2438(5) 0.3654(7) 0.14389(16) 0.0451(16) Uani 1 1 d . . .
O22 O 0.1687(5) 0.1979(5) 0.22233(15) 0.0380(14) Uani 1 1 d . . .
O23 O 0.1964(4) 0.1495(5) 0.30053(16) 0.0311(12) Uani 1 1 d . . .
O24 O 0.1892(5) 0.8809(6) 0.37698(16) 0.0453(16) Uani 1 1 d . . .
O25 O 0.6569(5) 0.4729(5) 0.28518(15) 0.0338(13) Uani 1 1 d . . .
O26 O 0.6227(4) 0.5336(5) 0.38051(15) 0.0337(13) Uani 1 1 d . . .
C1 C 0.3855(5) 0.0434(6) 0.42041(18) 0.0185(14) Uani 1 1 d . . .
C2 C 0.3087(6) 0.1374(7) 0.42596(19) 0.0213(15) Uani 1 1 d . . .
C3 C 0.2234(6) 0.1145(7) 0.4516(2) 0.0260(16) Uani 1 1 d . . .
H3 H 0.1691 0.1757 0.4555 0.031 Uiso 1 1 calc R . .
C4 C 0.2167(6) 0.0040(8) 0.4714(2) 0.0289(17) Uani 1 1 d . . .
H4 H 0.1579 -0.0102 0.4885 0.035 Uiso 1 1 calc R . .
C5 C 0.2956(6) -0.0849(7) 0.4662(2) 0.0252(16) Uani 1 1 d . . .
H5 H 0.2906 -0.1600 0.4800 0.030 Uiso 1 1 calc R . .
C6 C 0.3830(6) -0.0673(7) 0.44095(19) 0.0222(15) Uani 1 1 d . . .
C7 C 0.3194(6) 0.2603(7) 0.4051(2) 0.0274(16) Uani 1 1 d . . .
H7 H 0.3471 0.2436 0.3785 0.033 Uiso 1 1 calc R . .
C8 C 0.4065(8) 0.3388(8) 0.4269(3) 0.043(2) Uani 1 1 d . . .
H8A H 0.4140 0.4177 0.4136 0.064 Uiso 1 1 calc R . .
H8B H 0.4775 0.2960 0.4272 0.064 Uiso 1 1 calc R . .
H8C H 0.3834 0.3526 0.4536 0.064 Uiso 1 1 calc R . .
C9 C 0.2112(8) 0.3299(9) 0.4006(3) 0.050(2) Uani 1 1 d . . .
H9A H 0.2240 0.4073 0.3870 0.075 Uiso 1 1 calc R . .
H9B H 0.1819 0.3467 0.4263 0.075 Uiso 1 1 calc R . .
H9C H 0.1581 0.2803 0.3855 0.075 Uiso 1 1 calc R . .
C10 C 0.4732(6) -0.1640(7) 0.4360(2) 0.0258(16) Uani 1 1 d . . .
H10 H 0.4984 -0.1587 0.4087 0.031 Uiso 1 1 calc R . .
C11 C 0.4341(8) -0.2958(8) 0.4428(3) 0.039(2) Uani 1 1 d . . .
H11A H 0.4956 -0.3525 0.4390 0.059 Uiso 1 1 calc R . .
H11B H 0.3740 -0.3153 0.4243 0.059 Uiso 1 1 calc R . .
H11C H 0.4079 -0.3038 0.4693 0.059 Uiso 1 1 calc R . .
C12 C 0.5721(8) -0.1334(9) 0.4626(3) 0.050(3) Uani 1 1 d . . .
H12A H 0.6298 -0.1951 0.4594 0.075 Uiso 1 1 calc R . .
H12B H 0.5491 -0.1331 0.4897 0.075 Uiso 1 1 calc R . .
H12C H 0.6008 -0.0524 0.4559 0.075 Uiso 1 1 calc R . .
C13 C 0.8712(5) 0.4579(7) 0.42066(19) 0.0197(14) Uani 1 1 d . . .
C14 C 0.8031(6) 0.3598(7) 0.43017(19) 0.0213(15) Uani 1 1 d . . .
C15 C 0.7261(6) 0.3806(8) 0.4593(2) 0.0284(17) Uani 1 1 d . . .
H15 H 0.6776 0.3165 0.4663 0.034 Uiso 1 1 calc R . .
C16 C 0.7196(7) 0.4925(8) 0.4780(2) 0.0318(18) Uani 1 1 d . . .
H16 H 0.6651 0.5055 0.4969 0.038 Uiso 1 1 calc R . .
C17 C 0.7928(6) 0.5858(7) 0.4691(2) 0.0294(17) Uani 1 1 d . . .
H17 H 0.7898 0.6611 0.4829 0.035 Uiso 1 1 calc R . .
C18 C 0.8710(6) 0.5707(7) 0.44024(19) 0.0228(15) Uani 1 1 d . . .
C19 C 0.8172(6) 0.2340(7) 0.4118(2) 0.0270(16) Uani 1 1 d . . .
H19 H 0.8369 0.2466 0.3840 0.032 Uiso 1 1 calc R . .
C20 C 0.7135(8) 0.1551(10) 0.4122(3) 0.055(3) Uani 1 1 d . . .
H20A H 0.7283 0.0760 0.3999 0.083 Uiso 1 1 calc R . .
H20B H 0.6537 0.1968 0.3979 0.083 Uiso 1 1 calc R . .
H20C H 0.6920 0.1417 0.4391 0.083 Uiso 1 1 calc R . .
C21 C 0.9144(8) 0.1683(9) 0.4324(3) 0.048(2) Uani 1 1 d . . .
H21A H 0.9245 0.0873 0.4207 0.072 Uiso 1 1 calc R . .
H21B H 0.8990 0.1590 0.4600 0.072 Uiso 1 1 calc R . .
H21C H 0.9817 0.2168 0.4295 0.072 Uiso 1 1 calc R . .
C22 C 0.9578(7) 0.6680(7) 0.4318(2) 0.0296(17) Uani 1 1 d . . .
H22 H 0.9671 0.6698 0.4030 0.036 Uiso 1 1 calc R . .
C23 C 1.0693(7) 0.6320(9) 0.4503(3) 0.043(2) Uani 1 1 d . . .
H23A H 1.1242 0.6949 0.4446 0.065 Uiso 1 1 calc R . .
H23B H 1.0930 0.5532 0.4397 0.065 Uiso 1 1 calc R . .
H23C H 1.0621 0.6247 0.4785 0.065 Uiso 1 1 calc R . .
C24 C 0.9255(8) 0.7974(8) 0.4444(3) 0.038(2) Uani 1 1 d . . .
H24A H 0.9843 0.8549 0.4379 0.058 Uiso 1 1 calc R . .
H24B H 0.9144 0.7986 0.4724 0.058 Uiso 1 1 calc R . .
H24C H 0.8570 0.8216 0.4308 0.058 Uiso 1 1 calc R . .
H9D H 0.0856 0.6802 0.2636 0.080 Uiso 1 1 d . . .
H9E H 0.0846 0.5858 0.2861 0.080 Uiso 1 1 d . . .
H10A H 0.1262 0.4133 0.3088 0.080 Uiso 1 1 d . . .
H10B H 0.1775 0.3233 0.2939 0.080 Uiso 1 1 d . . .
H11D H 0.2470 0.7130 0.1966 0.080 Uiso 1 1 d . . .
H11E H 0.3461 0.6587 0.1863 0.080 Uiso 1 1 d . . .
H12D H 0.3959 0.4333 0.2108 0.080 Uiso 1 1 d . . .
H12E H 0.3990 0.3345 0.2357 0.080 Uiso 1 1 d . . .
H13A H 0.3002 0.9119 0.2939 0.080 Uiso 1 1 d . . .
H13B H 0.3091 0.8867 0.2574 0.080 Uiso 1 1 d . . .
H14D H 0.1543 0.5909 0.3498 0.080 Uiso 1 1 d . . .
H14E H 0.2331 0.7124 0.3560 0.080 Uiso 1 1 d . . .
H15A H 0.4997 0.7816 0.3385 0.080 Uiso 1 1 d . . .
H15B H 0.5454 0.6652 0.3572 0.080 Uiso 1 1 d . . .
H16A H 0.4763 0.3190 0.3260 0.080 Uiso 1 1 d . . .
H16B H 0.5246 0.4186 0.3484 0.080 Uiso 1 1 d . . .
H17A H 0.5264 0.6663 0.2258 0.080 Uiso 1 1 d . . .
H17B H 0.6094 0.6187 0.2564 0.080 Uiso 1 1 d . . .
H18A H -0.1252 0.4045 0.2338 0.080 Uiso 1 1 d . . .
H18B H -0.0645 0.3480 0.2740 0.080 Uiso 1 1 d . . .
H19A H 0.0059 0.6195 0.1422 0.080 Uiso 1 1 d . . .
H19B H 0.0368 0.6963 0.1641 0.080 Uiso 1 1 d . . .
H20D H -0.0088 0.2277 0.1612 0.080 Uiso 1 1 d . . .
H20E H -0.0691 0.3234 0.1510 0.080 Uiso 1 1 d . . .
H21D H 0.3162 0.3745 0.1437 0.080 Uiso 1 1 d . . .
H21E H 0.2331 0.2801 0.1415 0.080 Uiso 1 1 d . . .
H22A H 0.1771 0.1446 0.1964 0.080 Uiso 1 1 d . . .
H22B H 0.1667 0.1535 0.2412 0.080 Uiso 1 1 d . . .
H23D H 0.2545 0.1219 0.3144 0.080 Uiso 1 1 d . . .
H23E H 0.1257 0.1394 0.3096 0.080 Uiso 1 1 d . . .
H24D H 0.2032 0.9057 0.4058 0.080 Uiso 1 1 d . . .
H24E H 0.1446 0.9637 0.3755 0.080 Uiso 1 1 d . . .
H25A H 0.5990 0.4442 0.2987 0.080 Uiso 1 1 d . . .
H25B H 0.6898 0.3913 0.2930 0.080 Uiso 1 1 d . . .
H26A H 0.6451 0.5211 0.4073 0.080 Uiso 1 1 d . . .
H26B H 0.6961 0.5358 0.3717 0.080 Uiso 1 1 d . . .

loop_
_atom_site_aniso_label
_atom_site_aniso_U_11
_atom_site_aniso_U_22
_atom_site_aniso_U_33
_atom_site_aniso_U_23
_atom_site_aniso_U_13
_atom_site_aniso_U_12
Ba1 0.0216(2) 0.0173(2) 0.0165(2) -0.00157(15) -0.00064(15) -0.00160(16)
Ba2 0.0218(2) 0.0167(2) 0.0167(2) -0.00077(15) -0.00167(15) -0.00090(16)
P1 0.0230(9) 0.0149(9) 0.0132(8) 0.0002(6) -0.0002(6) -0.0014(7)
O1 0.026(3) 0.022(3) 0.019(2) 0.000(2) 0.0037(19) 0.001(2)
O2 0.031(3) 0.021(3) 0.016(2) 0.0016(19) 0.001(2) -0.002(2)
O3 0.025(3) 0.024(3) 0.018(2) -0.002(2) -0.0024(19) -0.003(2)
O4 0.022(2) 0.022(3) 0.012(2) 0.0000(18) -0.0010(18) -0.003(2)
P2 0.0253(9) 0.0202(9) 0.0132(8) 0.0010(7) 0.0004(7) 0.0007(7)
O5 0.028(3) 0.029(3) 0.019(2) 0.005(2) 0.002(2) -0.001(2)
O6 0.056(4) 0.024(3) 0.014(2) 0.001(2) 0.001(2) -0.001(3)
O7 0.029(3) 0.029(3) 0.017(2) 0.002(2) 0.001(2) -0.001(2)
O8 0.021(2) 0.024(3) 0.018(2) 0.003(2) -0.0008(19) 0.003(2)
O9 0.028(3) 0.020(3) 0.023(3) 0.003(2) 0.003(2) 0.005(2)
O10 0.027(3) 0.020(3) 0.024(3) 0.002(2) 0.004(2) -0.001(2)
O11 0.031(3) 0.026(3) 0.026(3) 0.000(2) 0.007(2) -0.003(2)
O12 0.028(3) 0.022(3) 0.021(3) 0.000(2) 0.001(2) 0.003(2)
O13 0.034(3) 0.022(3) 0.020(2) -0.002(2) -0.004(2) -0.001(2)
O14 0.028(3) 0.033(3) 0.026(3) 0.001(2) 0.003(2) 0.000(2)
O15 0.040(3) 0.018(3) 0.024(3) 0.000(2) -0.013(2) -0.001(2)
O16 0.035(3) 0.022(3) 0.023(3) 0.003(2) -0.003(2) 0.001(2)
O17 0.030(3) 0.034(3) 0.016(2) -0.003(2) 0.002(2) -0.004(2)
O18 0.028(3) 0.028(3) 0.022(3) -0.001(2) 0.000(2) -0.005(2)
O19 0.037(3) 0.026(3) 0.028(3) 0.003(2) -0.007(2) 0.001(2)
O20 0.031(3) 0.026(3) 0.030(3) -0.005(2) -0.009(2) -0.001(2)
O21 0.029(3) 0.077(5) 0.030(3) -0.012(3) 0.002(2) -0.003(3)
O22 0.067(4) 0.021(3) 0.026(3) -0.001(2) -0.010(3) 0.002(3)
O23 0.033(3) 0.026(3) 0.034(3) 0.003(2) -0.007(2) 0.004(2)
O24 0.048(4) 0.061(4) 0.027(3) -0.004(3) -0.006(3) -0.021(3)
O25 0.037(3) 0.041(3) 0.023(3) -0.001(2) 0.001(2) -0.005(3)
O26 0.031(3) 0.046(4) 0.023(3) 0.004(2) -0.002(2) 0.009(3)
C1 0.020(3) 0.024(4) 0.012(3) -0.004(3) -0.002(2) -0.002(3)
C2 0.023(4) 0.024(4) 0.018(3) 0.001(3) -0.005(3) -0.002(3)
C3 0.025(4) 0.034(4) 0.019(4) -0.002(3) -0.003(3) 0.004(3)
C4 0.028(4) 0.035(5) 0.024(4) 0.004(3) 0.006(3) -0.001(3)
C5 0.030(4) 0.024(4) 0.021(4) 0.001(3) -0.002(3) -0.003(3)
C6 0.027(4) 0.022(4) 0.017(3) -0.003(3) -0.005(3) 0.000(3)
C7 0.033(4) 0.031(4) 0.018(4) 0.003(3) 0.003(3) 0.003(3)
C8 0.055(6) 0.030(5) 0.044(5) -0.001(4) 0.000(4) -0.009(4)
C9 0.054(6) 0.044(6) 0.051(6) 0.017(5) 0.008(5) 0.017(5)
C10 0.035(4) 0.025(4) 0.017(3) 0.000(3) 0.003(3) 0.003(3)
C11 0.047(5) 0.030(5) 0.041(5) 0.000(4) 0.004(4) 0.005(4)
C12 0.040(5) 0.040(6) 0.070(7) 0.001(5) -0.016(5) 0.011(4)
C13 0.020(3) 0.025(4) 0.014(3) 0.004(3) -0.003(3) 0.003(3)
C14 0.019(3) 0.030(4) 0.015(3) 0.001(3) -0.004(3) 0.004(3)
C15 0.026(4) 0.041(5) 0.019(4) 0.004(3) 0.003(3) -0.002(3)
C16 0.037(4) 0.042(5) 0.017(4) 0.002(3) 0.008(3) 0.009(4)
C17 0.038(4) 0.029(4) 0.021(4) -0.005(3) 0.000(3) 0.006(4)
C18 0.027(4) 0.026(4) 0.015(3) 0.003(3) -0.004(3) 0.004(3)
C19 0.032(4) 0.032(4) 0.017(3) -0.001(3) 0.002(3) -0.007(3)
C20 0.047(6) 0.059(7) 0.061(6) -0.028(5) 0.015(5) -0.024(5)
C21 0.061(6) 0.033(5) 0.049(6) 0.005(4) -0.003(5) 0.012(5)
C22 0.044(5) 0.025(4) 0.020(4) 0.001(3) 0.003(3) 0.000(4)
C23 0.034(5) 0.041(5) 0.054(6) -0.005(4) -0.003(4) -0.007(4)
C24 0.050(5) 0.028(5) 0.038(5) -0.003(4) 0.001(4) 0.001(4)

loop_
_atom_type_symbol
_atom_type_description
_atom_type_scat_dispersion_real
_atom_type_scat_dispersion_imag
_atom_type_scat_source
C C 0.0033 0.0016 'International Tables Vol C Tables 4.2.6.8 and 6.1.1.4'
H H 0.0000 0.0000 'International Tables Vol C Tables 4.2.6.8 and 6.1.1.4'
O O 0.0106 0.0060 'International Tables Vol C Tables 4.2.6.8 and 6.1.1.4'
P P 0.1023 0.0942 'International Tables Vol C Tables 4.2.6.8 and 6.1.1.4'
Ba Ba -0.3244 2.2819 'International Tables Vol C Tables 4.2.6.8 and 6.1.1.4'

loop_
_geom_angle_atom_site_label_1
_geom_angle_atom_site_label_2
_geom_angle_atom_site_label_3
_geom_angle
_geom_angle_site_symmetry_1
_geom_angle_site_symmetry_3
_geom_angle_publ_flag
O15 Ba1 O14 73.72(16) . . ?
O15 Ba1 O13 78.73(15) . . ?
O14 Ba1 O13 81.14(15) . . ?
O15 Ba1 O12 131.22(15) . . ?
O14 Ba1 O12 136.67(15) . . ?
O13 Ba1 O12 132.15(14) . . ?
O15 Ba1 O10 132.55(15) . . ?
O14 Ba1 O10 72.13(15) . . ?
O13 Ba1 O10 126.18(14) . . ?
O12 Ba1 O10 65.57(14) . . ?
O15 Ba1 O17 70.23(15) . . ?
O14 Ba1 O17 142.52(15) . . ?
O13 Ba1 O17 82.15(15) . . ?
O12 Ba1 O17 77.54(14) . . ?
O10 Ba1 O17 142.82(14) . . ?
O15 Ba1 O16 68.76(14) . . ?
O14 Ba1 O16 87.38(15) . . ?
O13 Ba1 O16 147.40(14) . . ?
O12 Ba1 O16 75.18(14) . . ?
O10 Ba1 O16 77.70(14) . . ?
O17 Ba1 O16 88.97(15) . . ?
O15 Ba1 O9 137.85(15) . . ?
O14 Ba1 O9 73.43(14) . . ?
O13 Ba1 O9 70.77(14) . . ?
O12 Ba1 O9 90.93(14) . . ?
O10 Ba1 O9 57.29(14) . . ?
O17 Ba1 O9 130.74(14) . . ?
O16 Ba1 O9 134.45(14) . . ?
O15 Ba1 O11 134.26(15) . . ?
O14 Ba1 O11 132.14(14) . . ?
O13 Ba1 O11 71.51(14) . . ?
O12 Ba1 O11 61.12(14) . . ?
O10 Ba1 O11 93.19(14) . . ?
O17 Ba1 O11 71.92(13) . . ?
O16 Ba1 O11 134.86(14) . . ?
O9 Ba1 O11 60.88(13) . . ?
O15 Ba1 Ba2 177.80(11) . . ?
O14 Ba1 Ba2 106.75(11) . . ?
O13 Ba1 Ba2 103.45(10) . . ?
O12 Ba1 Ba2 47.02(10) . . ?
O10 Ba1 Ba2 46.29(10) . . ?
O17 Ba1 Ba2 109.67(10) . . ?
O16 Ba1 Ba2 109.07(10) . . ?
O9 Ba1 Ba2 43.91(9) . . ?
O11 Ba1 Ba2 46.98(10) . . ?
O22 Ba2 O20 70.67(16) . . ?
O22 Ba2 O21 77.4(2) . . ?
O20 Ba2 O21 69.22(17) . . ?
O22 Ba2 O9 128.59(15) . . ?
O20 Ba2 O9 135.70(15) . . ?
O21 Ba2 O9 145.35(17) . . ?
O22 Ba2 O18 80.23(17) . . ?
O20 Ba2 O18 69.52(15) . . ?
O21 Ba2 O18 137.59(16) . . ?
O9 Ba2 O18 75.24(14) . . ?
O22 Ba2 O19 146.25(16) . . ?
O20 Ba2 O19 75.57(15) . . ?
O21 Ba2 O19 90.76(18) . . ?
O9 Ba2 O19 77.41(14) . . ?
O18 Ba2 O19 88.23(15) . . ?
O22 Ba2 O10 71.14(15) . . ?
O20 Ba2 O10 129.33(15) . . ?
O21 Ba2 O10 130.99(16) . . ?
O9 Ba2 O10 58.61(14) . . ?
O18 Ba2 O10 72.27(14) . . ?
O19 Ba2 O10 134.87(15) . . ?
O22 Ba2 O12 74.08(16) . . ?
O20 Ba2 O12 132.43(15) . . ?
O21 Ba2 O12 72.76(15) . . ?
O9 Ba2 O12 91.45(14) . . ?
O18 Ba2 O12 133.54(14) . . ?
O19 Ba2 O12 132.71(15) . . ?
O10 Ba2 O12 63.10(13) . . ?
O22 Ba2 O11 133.93(17) . . ?
O20 Ba2 O11 136.67(15) . . ?
O21 Ba2 O11 81.58(17) . . ?
O9 Ba2 O11 63.88(14) . . ?
O18 Ba2 O11 137.76(14) . . ?
O19 Ba2 O11 73.49(15) . . ?
O10 Ba2 O11 93.97(14) . . ?
O12 Ba2 O11 60.61(14) . . ?
O22 Ba2 Ba1 102.86(12) . . ?
O20 Ba2 Ba1 173.43(11) . . ?
O21 Ba2 Ba1 111.09(12) . . ?
O9 Ba2 Ba1 47.42(10) . . ?
O18 Ba2 Ba1 108.77(10) . . ?
O19 Ba2 Ba1 110.89(11) . . ?
O10 Ba2 Ba1 45.23(10) . . ?
O12 Ba2 Ba1 44.04(9) . . ?
O11 Ba2 Ba1 48.82(10) . . ?
O2 P1 O1 110.8(3) . . ?
O2 P1 O3 113.5(3) . . ?
O1 P1 O3 112.6(3) . . ?
O2 P1 O4 106.3(3) . . ?
O1 P1 O4 106.2(3) . . ?
O3 P1 O4 107.0(3) . . ?
C1 O4 P1 123.6(4) . . ?
O7 P2 O5 113.1(3) . . ?
O7 P2 O6 111.1(3) . . ?
O5 P2 O6 111.9(3) . . ?
O7 P2 O8 108.5(3) . . ?
O5 P2 O8 104.0(3) . . ?
O6 P2 O8 107.8(3) . . ?
C13 O8 P2 123.5(4) . . ?
Ba2 O9 Ba1 88.67(13) . . ?
Ba2 O9 H9D 135.6(5) . . ?
Ba1 O9 H9D 117.4(5) . . ?
Ba2 O9 H9E 104.7(3) . . ?
Ba1 O9 H9E 91.2(3) . . ?
H9D O9 H9E 109.6(6) . . ?
Ba1 O10 Ba2 88.48(13) . . ?
Ba1 O10 H10A 116.1(3) . . ?
Ba2 O10 H10A 113.8(3) . . ?
Ba1 O10 H10B 147.5(4) . . ?
Ba2 O10 H10B 100.3(4) . . ?
H10A O10 H10B 89.0(4) . . ?
Ba2 O11 Ba1 84.19(13) . . ?
Ba2 O11 H11D 110.6(4) . . ?
Ba1 O11 H11D 120.7(4) . . ?
Ba2 O11 H11E 126.3(4) . . ?
Ba1 O11 H11E 112.4(4) . . ?
H11D O11 H11E 103.4(5) . . ?
Ba1 O12 Ba2 88.93(13) . . ?
Ba1 O12 H12D 117.4(4) . . ?
Ba2 O12 H12D 97.4(4) . . ?
Ba1 O12 H12E 127.6(4) . . ?
Ba2 O12 H12E 117.9(4) . . ?
H12D O12 H12E 103.4(5) . . ?
Ba1 O13 H13A 138.7(4) . . ?
Ba1 O13 H13B 118.5(4) . . ?
H13A O13 H13B 91.5(5) . . ?
Ba1 O14 H14D 106.1(3) . . ?
Ba1 O14 H14E 96.4(3) . . ?
H14D O14 H14E 116.8(5) . . ?
Ba1 O15 H15A 119.2(4) . . ?
Ba1 O15 H15B 135.6(4) . . ?
H15A O15 H15B 103.1(5) . . ?
Ba1 O16 H16A 134.1(4) . . ?
Ba1 O16 H16B 128.0(4) . . ?
H16A O16 H16B 97.8(4) . . ?
Ba1 O17 H17A 104.6(4) . . ?
Ba1 O17 H17B 112.0(3) . . ?
H17A O17 H17B 107.2(5) . . ?
Ba2 O18 H18A 112.5(4) . . ?
Ba2 O18 H18B 122.1(4) . . ?
H18A O18 H18B 123.9(5) . . ?
Ba2 O19 H19A 126.8(5) . . ?
Ba2 O19 H19B 122.0(4) . . ?
H19A O19 H19B 85.5(5) . . ?
Ba2 O20 H20D 127.8(4) . . ?
Ba2 O20 H20E 130.2(4) . . ?
H20D O20 H20E 95.9(5) . . ?
Ba2 O21 H21D 118.2(4) . . ?
Ba2 O21 H21E 106.4(4) . . ?
H21D O21 H21E 104.2(6) . . ?
Ba2 O22 H22A 114.1(3) . . ?
Ba2 O22 H22B 134.9(5) . . ?
H22A O22 H22B 110.4(6) . . ?
H23D O23 H23E 120.3(6) . . ?
H24D O24 H24E 83.9(5) . . ?
H25A O25 H25B 82.2(4) . . ?
H26A O26 H26B 93.8(5) . . ?
O4 C1 C6 118.9(6) . . ?
O4 C1 C2 118.3(6) . . ?
C6 C1 C2 122.6(6) . . ?
C3 C2 C1 117.4(7) . . ?
C3 C2 C7 121.7(7) . . ?
C1 C2 C7 120.9(6) . . ?
C4 C3 C2 121.2(7) . . ?
C4 C3 H3 119.4 . . ?
C2 C3 H3 119.4 . . ?
C5 C4 C3 119.8(7) . . ?
C5 C4 H4 120.1 . . ?
C3 C4 H4 120.1 . . ?
C4 C5 C6 121.5(7) . . ?
C4 C5 H5 119.2 . . ?
C6 C5 H5 119.2 . . ?
C5 C6 C1 117.3(7) . . ?
C5 C6 C10 121.8(7) . . ?
C1 C6 C10 120.9(6) . . ?
C9 C7 C2 113.8(7) . . ?
C9 C7 C8 110.6(8) . . ?
C2 C7 C8 109.0(6) . . ?
C9 C7 H7 107.8 . . ?
C2 C7 H7 107.8 . . ?
C8 C7 H7 107.8 . . ?
C7 C8 H8A 109.5 . . ?
C7 C8 H8B 109.5 . . ?
H8A C8 H8B 109.5 . . ?
C7 C8 H8C 109.5 . . ?
H8A C8 H8C 109.5 . . ?
H8B C8 H8C 109.5 . . ?
C7 C9 H9A 109.5 . . ?
C7 C9 H9B 109.5 . . ?
H9A C9 H9B 109.5 . . ?
C7 C9 H9C 109.5 . . ?
H9A C9 H9C 109.5 . . ?
H9B C9 H9C 109.5 . . ?
C12 C10 C6 109.6(6) . . ?
C12 C10 C11 110.8(7) . . ?
C6 C10 C11 113.9(6) . . ?
C12 C10 H10 107.4 . . ?
C6 C10 H10 107.4 . . ?
C11 C10 H10 107.4 . . ?
C10 C11 H11A 109.5 . . ?
C10 C11 H11B 109.5 . . ?
H11A C11 H11B 109.5 . . ?
C10 C11 H11C 109.5 . . ?
H11A C11 H11C 109.5 . . ?
H11B C11 H11C 109.5 . . ?
C10 C12 H12A 109.5 . . ?
C10 C12 H12B 109.5 . . ?
H12A C12 H12B 109.5 . . ?
C10 C12 H12C 109.5 . . ?
H12A C12 H12C 109.5 . . ?
H12B C12 H12C 109.5 . . ?
C14 C13 C18 123.4(6) . . ?
C14 C13 O8 118.0(6) . . ?
C18 C13 O8 118.5(6) . . ?
C13 C14 C15 116.8(7) . . ?
C13 C14 C19 121.3(6) . . ?
C15 C14 C19 121.7(7) . . ?
C16 C15 C14 121.4(7) . . ?
C16 C15 H15 119.3 . . ?
C14 C15 H15 119.3 . . ?
C15 C16 C17 119.9(7) . . ?
C15 C16 H16 120.0 . . ?
C17 C16 H16 120.0 . . ?
C16 C17 C18 121.2(7) . . ?
C16 C17 H17 119.4 . . ?
C18 C17 H17 119.4 . . ?
C17 C18 C13 117.0(7) . . ?
C17 C18 C22 122.4(7) . . ?
C13 C18 C22 120.5(6) . . ?
C20 C19 C14 113.8(7) . . ?
C20 C19 C21 110.8(8) . . ?
C14 C19 C21 108.7(6) . . ?
C20 C19 H19 107.8 . . ?
C14 C19 H19 107.8 . . ?
C21 C19 H19 107.8 . . ?
C19 C20 H20A 109.5 . . ?
C19 C20 H20B 109.5 . . ?
H20A C20 H20B 109.5 . . ?
C19 C20 H20C 109.5 . . ?
H20A C20 H20C 109.5 . . ?
H20B C20 H20C 109.5 . . ?
C19 C21 H21A 109.5 . . ?
C19 C21 H21B 109.5 . . ?
H21A C21 H21B 109.5 . . ?
C19 C21 H21C 109.5 . . ?
H21A C21 H21C 109.5 . . ?
H21B C21 H21C 109.5 . . ?
C18 C22 C24 113.9(7) . . ?
C18 C22 C23 110.3(6) . . ?
C24 C22 C23 110.4(7) . . ?
C18 C22 H22 107.3 . . ?
C24 C22 H22 107.3 . . ?
C23 C22 H22 107.3 . . ?
C22 C23 H23A 109.5 . . ?
C22 C23 H23B 109.5 . . ?
H23A C23 H23B 109.5 . . ?
C22 C23 H23C 109.5 . . ?
H23A C23 H23C 109.5 . . ?
H23B C23 H23C 109.5 . . ?
C22 C24 H24A 109.5 . . ?
C22 C24 H24B 109.5 . . ?
H24A C24 H24B 109.5 . . ?
C22 C24 H24C 109.5 . . ?
H24A C24 H24C 109.5 . . ?
H24B C24 H24C 109.5 . . ?

loop_
_geom_bond_atom_site_label_1
_geom_bond_atom_site_label_2
_geom_bond_distance
_geom_bond_site_symmetry_2
_geom_bond_publ_flag
Ba1 O15 2.681(5) . ?
Ba1 O14 2.756(5) . ?
Ba1 O13 2.777(5) . ?
Ba1 O12 2.815(5) . ?
Ba1 O10 2.875(5) . ?
Ba1 O17 2.891(5) . ?
Ba1 O16 2.933(5) . ?
Ba1 O9 2.982(5) . ?
Ba1 O11 3.063(5) . ?
Ba1 Ba2 4.0486(6) . ?
Ba2 O22 2.678(5) . ?
Ba2 O20 2.708(5) . ?
Ba2 O21 2.764(6) . ?
Ba2 O9 2.809(5) . ?
Ba2 O18 2.837(5) . ?
Ba2 O19 2.851(5) . ?
Ba2 O10 2.928(5) . ?
Ba2 O12 2.962(5) . ?
Ba2 O11 2.975(5) . ?
P1 O2 1.520(5) . ?
P1 O1 1.522(5) . ?
P1 O3 1.533(5) . ?
P1 O4 1.633(4) . ?
O4 C1 1.399(8) . ?
P2 O7 1.523(5) . ?
P2 O5 1.523(5) . ?
P2 O6 1.536(5) . ?
P2 O8 1.635(5) . ?
O8 C13 1.409(8) . ?
O9 H9D 0.649(5) . ?
O9 H9E 0.917(5) . ?
O10 H10A 0.966(5) . ?
O10 H10B 0.852(5) . ?
O11 H11D 0.802(5) . ?
O11 H11E 0.969(5) . ?
O12 H12D 0.819(5) . ?
O12 H12E 0.934(5) . ?
O13 H13A 0.858(5) . ?
O13 H13B 0.947(5) . ?
O14 H14D 0.995(5) . ?
O14 H14E 0.937(5) . ?
O15 H15A 0.940(5) . ?
O15 H15B 1.003(5) . ?
O16 H16A 0.982(5) . ?
O16 H16B 0.940(5) . ?
O17 H17A 0.825(5) . ?
O17 H17B 1.068(5) . ?
O18 H18A 0.914(5) . ?
O18 H18B 0.978(5) . ?
O19 H19A 0.817(5) . ?
O19 H19B 0.922(5) . ?
O20 H20D 0.845(5) . ?
O20 H20E 0.928(5) . ?
O21 H21D 0.885(6) . ?
O21 H21E 0.943(7) . ?
O22 H22A 1.073(5) . ?
O22 H22B 0.811(5) . ?
O23 H23D 0.894(5) . ?
O23 H23E 0.926(5) . ?
O24 H24D 1.039(6) . ?
O24 H24E 1.053(7) . ?
O25 H25A 0.909(5) . ?
O25 H25B 1.010(6) . ?
O26 H26A 0.965(5) . ?
O26 H26B 0.948(5) . ?
C1 C6 1.401(10) . ?
C1 C2 1.402(10) . ?
C2 C3 1.400(10) . ?
C2 C7 1.529(10) . ?
C3 C4 1.389(11) . ?
C3 H3 0.9500 . ?
C4 C5 1.379(11) . ?
C4 H4 0.9500 . ?
C5 C6 1.401(10) . ?
C5 H5 0.9500 . ?
C6 C10 1.533(10) . ?
C7 C9 1.521(12) . ?
C7 C8 1.540(11) . ?
C7 H7 1.0000 . ?
C8 H8A 0.9800 . ?
C8 H8B 0.9800 . ?
C8 H8C 0.9800 . ?
C9 H9A 0.9800 . ?
C9 H9B 0.9800 . ?
C9 H9C 0.9800 . ?
C10 C12 1.528(12) . ?
C10 C11 1.534(11) . ?
C10 H10 1.0000 . ?
C11 H11A 0.9800 . ?
C11 H11B 0.9800 . ?
C11 H11C 0.9800 . ?
C12 H12A 0.9800 . ?
C12 H12B 0.9800 . ?
C12 H12C 0.9800 . ?
C13 C14 1.396(10) . ?
C13 C18 1.404(10) . ?
C14 C15 1.406(10) . ?
C14 C19 1.524(10) . ?
C15 C16 1.384(12) . ?
C15 H15 0.9500 . ?
C16 C17 1.391(12) . ?
C16 H16 0.9500 . ?
C17 C18 1.402(10) . ?
C17 H17 0.9500 . ?
C18 C22 1.529(11) . ?
C19 C20 1.524(11) . ?
C19 C21 1.539(12) . ?
C19 H19 1.0000 . ?
C20 H20A 0.9800 . ?
C20 H20B 0.9800 . ?
C20 H20C 0.9800 . ?
C21 H21A 0.9800 . ?
C21 H21B 0.9800 . ?
C21 H21C 0.9800 . ?
C22 C24 1.531(11) . ?
C22 C23 1.533(12) . ?
C22 H22 1.0000 . ?
C23 H23A 0.9800 . ?
C23 H23B 0.9800 . ?
C23 H23C 0.9800 . ?
C24 H24A 0.9800 . ?
C24 H24B 0.9800 . ?
C24 H24C 0.9800 . ?

loop_
_geom_torsion_atom_site_label_1
_geom_torsion_atom_site_label_2
_geom_torsion_atom_site_label_3
_geom_torsion_atom_site_label_4
_geom_torsion
_geom_torsion_site_symmetry_1
_geom_torsion_site_symmetry_2
_geom_torsion_site_symmetry_3
_geom_torsion_site_symmetry_4
_geom_torsion_publ_flag
O15 Ba1 Ba2 O22 13(3) . . . . ?
O14 Ba1 Ba2 O22 -89.13(18) . . . . ?
O13 Ba1 Ba2 O22 -173.77(17) . . . . ?
O12 Ba1 Ba2 O22 50.15(19) . . . . ?
O10 Ba1 Ba2 O22 -46.10(19) . . . . ?
O17 Ba1 Ba2 O22 99.88(18) . . . . ?
O16 Ba1 Ba2 O22 3.94(17) . . . . ?
O9 Ba1 Ba2 O22 -131.23(19) . . . . ?
O11 Ba1 Ba2 O22 138.23(19) . . . . ?
O15 Ba1 Ba2 O20 23(3) . . . . ?
O14 Ba1 Ba2 O20 -79.0(10) . . . . ?
O13 Ba1 Ba2 O20 -163.6(10) . . . . ?
O12 Ba1 Ba2 O20 60.3(10) . . . . ?
O10 Ba1 Ba2 O20 -35.9(10) . . . . ?
O17 Ba1 Ba2 O20 110.0(10) . . . . ?
O16 Ba1 Ba2 O20 14.1(10) . . . . ?
O9 Ba1 Ba2 O20 -121.1(10) . . . . ?
O11 Ba1 Ba2 O20 148.4(10) . . . . ?
O15 Ba1 Ba2 O21 -69(3) . . . . ?
O14 Ba1 Ba2 O21 -170.44(19) . . . . ?
O13 Ba1 Ba2 O21 104.91(19) . . . . ?
O12 Ba1 Ba2 O21 -31.2(2) . . . . ?
O10 Ba1 Ba2 O21 -127.4(2) . . . . ?
O17 Ba1 Ba2 O21 18.6(2) . . . . ?
O16 Ba1 Ba2 O21 -77.37(19) . . . . ?
O9 Ba1 Ba2 O21 147.5(2) . . . . ?
O11 Ba1 Ba2 O21 56.9(2) . . . . ?
O15 Ba1 Ba2 O9 144(3) . . . . ?
O14 Ba1 Ba2 O9 42.10(18) . . . . ?
O13 Ba1 Ba2 O9 -42.54(17) . . . . ?
O12 Ba1 Ba2 O9 -178.62(19) . . . . ?
O10 Ba1 Ba2 O9 85.13(19) . . . . ?
O17 Ba1 Ba2 O9 -128.89(17) . . . . ?
O16 Ba1 Ba2 O9 135.17(17) . . . . ?
O11 Ba1 Ba2 O9 -90.54(19) . . . . ?
O15 Ba1 Ba2 O18 97(3) . . . . ?
O14 Ba1 Ba2 O18 -5.23(16) . . . . ?
O13 Ba1 Ba2 O18 -89.87(16) . . . . ?
O12 Ba1 Ba2 O18 134.04(18) . . . . ?
O10 Ba1 Ba2 O18 37.80(18) . . . . ?
O17 Ba1 Ba2 O18 -176.23(16) . . . . ?
O16 Ba1 Ba2 O18 87.84(15) . . . . ?
O9 Ba1 Ba2 O18 -47.33(17) . . . . ?
O11 Ba1 Ba2 O18 -137.88(17) . . . . ?
O15 Ba1 Ba2 O19 -168(3) . . . . ?
O14 Ba1 Ba2 O19 90.21(17) . . . . ?
O13 Ba1 Ba2 O19 5.57(16) . . . . ?
O12 Ba1 Ba2 O19 -130.51(18) . . . . ?
O10 Ba1 Ba2 O19 133.24(18) . . . . ?
O17 Ba1 Ba2 O19 -80.78(16) . . . . ?
O16 Ba1 Ba2 O19 -176.72(16) . . . . ?
O9 Ba1 Ba2 O19 48.11(18) . . . . ?
O11 Ba1 Ba2 O19 -42.43(18) . . . . ?
O15 Ba1 Ba2 O10 59(3) . . . . ?
O14 Ba1 Ba2 O10 -43.03(18) . . . . ?
O13 Ba1 Ba2 O10 -127.67(17) . . . . ?
O12 Ba1 Ba2 O10 96.25(19) . . . . ?
O17 Ba1 Ba2 O10 145.98(18) . . . . ?
O16 Ba1 Ba2 O10 50.04(17) . . . . ?
O9 Ba1 Ba2 O10 -85.13(19) . . . . ?
O11 Ba1 Ba2 O10 -175.67(19) . . . . ?
O15 Ba1 Ba2 O12 -37(3) . . . . ?
O14 Ba1 Ba2 O12 -139.27(18) . . . . ?
O13 Ba1 Ba2 O12 136.08(17) . . . . ?
O10 Ba1 Ba2 O12 -96.25(19) . . . . ?
O17 Ba1 Ba2 O12 49.73(18) . . . . ?
O16 Ba1 Ba2 O12 -46.20(17) . . . . ?
O9 Ba1 Ba2 O12 178.62(19) . . . . ?
O11 Ba1 Ba2 O12 88.08(19) . . . . ?
O15 Ba1 Ba2 O11 -125(3) . . . . ?
O14 Ba1 Ba2 O11 132.65(18) . . . . ?
O13 Ba1 Ba2 O11 48.00(17) . . . . ?
O12 Ba1 Ba2 O11 -88.08(19) . . . . ?
O10 Ba1 Ba2 O11 175.67(19) . . . . ?
O17 Ba1 Ba2 O11 -38.35(17) . . . . ?
O16 Ba1 Ba2 O11 -134.28(17) . . . . ?
O9 Ba1 Ba2 O11 90.54(19) . . . . ?
O2 P1 O4 C1 128.3(5) . . . . ?
O1 P1 O4 C1 -113.7(5) . . . . ?
O3 P1 O4 C1 6.7(6) . . . . ?
O7 P2 O8 C13 13.8(6) . . . . ?
O5 P2 O8 C13 134.4(5) . . . . ?
O6 P2 O8 C13 -106.6(6) . . . . ?
O22 Ba2 O9 Ba1 69.7(2) . . . . ?
O20 Ba2 O9 Ba1 171.93(17) . . . . ?
O21 Ba2 O9 Ba1 -62.0(3) . . . . ?
O18 Ba2 O9 Ba1 133.95(15) . . . . ?
O19 Ba2 O9 Ba1 -134.55(15) . . . . ?
O10 Ba2 O9 Ba1 55.97(13) . . . . ?
O12 Ba2 O9 Ba1 -0.96(13) . . . . ?
O11 Ba2 O9 Ba1 -56.96(14) . . . . ?
O15 Ba1 O9 Ba2 -178.08(16) . . . . ?
O14 Ba1 O9 Ba2 -137.95(17) . . . . ?
O13 Ba1 O9 Ba2 135.86(16) . . . . ?
O12 Ba1 O9 Ba2 1.01(14) . . . . ?
O10 Ba1 O9 Ba2 -58.87(14) . . . . ?
O17 Ba1 O9 Ba2 75.3(2) . . . . ?
O16 Ba1 O9 Ba2 -69.0(2) . . . . ?
O11 Ba1 O9 Ba2 56.82(14) . . . . ?
O15 Ba1 O10 Ba2 -177.45(16) . . . . ?
O14 Ba1 O10 Ba2 136.65(16) . . . . ?
O13 Ba1 O10 Ba2 72.51(18) . . . . ?
O12 Ba1 O10 Ba2 -53.01(13) . . . . ?
O17 Ba1 O10 Ba2 -60.7(3) . . . . ?
O16 Ba1 O10 Ba2 -132.14(15) . . . . ?
O9 Ba1 O10 Ba2 55.22(13) . . . . ?
O11 Ba1 O10 Ba2 3.17(14) . . . . ?
O22 Ba2 O10 Ba1 132.07(19) . . . . ?
O20 Ba2 O10 Ba1 175.02(15) . . . . ?
O21 Ba2 O10 Ba1 79.0(2) . . . . ?
O9 Ba2 O10 Ba1 -59.25(14) . . . . ?
O18 Ba2 O10 Ba1 -142.47(16) . . . . ?
O19 Ba2 O10 Ba1 -73.8(2) . . . . ?
O12 Ba2 O10 Ba1 50.80(13) . . . . ?
O11 Ba2 O10 Ba1 -3.26(14) . . . . ?
O22 Ba2 O11 Ba1 -64.4(2) . . . . ?
O20 Ba2 O11 Ba1 -174.98(17) . . . . ?
O21 Ba2 O11 Ba1 -127.79(16) . . . . ?
O9 Ba2 O11 Ba1 55.08(13) . . . . ?
O18 Ba2 O11 Ba1 70.9(2) . . . . ?
O19 Ba2 O11 Ba1 138.89(16) . . . . ?
O10 Ba2 O11 Ba1 3.08(13) . . . . ?
O12 Ba2 O11 Ba1 -52.89(13) . . . . ?
O15 Ba1 O11 Ba2 177.50(16) . . . . ?
O14 Ba1 O11 Ba2 -71.8(2) . . . . ?
O13 Ba1 O11 Ba2 -130.35(16) . . . . ?
O12 Ba1 O11 Ba2 56.62(14) . . . . ?
O10 Ba1 O11 Ba2 -3.13(14) . . . . ?
O17 Ba1 O11 Ba2 142.08(16) . . . . ?
O16 Ba1 O11 Ba2 72.7(2) . . . . ?
O9 Ba1 O11 Ba2 -52.55(13) . . . . ?
O15 Ba1 O12 Ba2 178.23(15) . . . . ?
O14 Ba1 O12 Ba2 65.6(2) . . . . ?
O13 Ba1 O12 Ba2 -65.5(2) . . . . ?
O10 Ba1 O12 Ba2 52.11(13) . . . . ?
O17 Ba1 O12 Ba2 -132.62(15) . . . . ?
O16 Ba1 O12 Ba2 135.11(15) . . . . ?
O9 Ba1 O12 Ba2 -0.95(13) . . . . ?
O11 Ba1 O12 Ba2 -56.57(13) . . . . ?
O22 Ba2 O12 Ba1 -128.89(17) . . . . ?
O20 Ba2 O12 Ba1 -172.26(16) . . . . ?
O21 Ba2 O12 Ba1 149.6(2) . . . . ?
O9 Ba2 O12 Ba1 1.01(14) . . . . ?
O18 Ba2 O12 Ba1 -69.9(2) . . . . ?
O19 Ba2 O12 Ba1 75.1(2) . . . . ?
O10 Ba2 O12 Ba1 -52.32(13) . . . . ?
O11 Ba2 O12 Ba1 59.70(14) . . . . ?
P1 O4 C1 C6 97.0(6) . . . . ?
P1 O4 C1 C2 -87.5(7) . . . . ?
O4 C1 C2 C3 -179.0(6) . . . . ?
C6 C1 C2 C3 -3.7(10) . . . . ?
O4 C1 C2 C7 0.2(9) . . . . ?
C6 C1 C2 C7 175.5(6) . . . . ?
C1 C2 C3 C4 1.5(10) . . . . ?
C7 C2 C3 C4 -177.7(7) . . . . ?
C2 C3 C4 C5 0.5(11) . . . . ?
C3 C4 C5 C6 -0.5(11) . . . . ?
C4 C5 C6 C1 -1.6(10) . . . . ?
C4 C5 C6 C10 177.9(7) . . . . ?
O4 C1 C6 C5 179.0(6) . . . . ?
C2 C1 C6 C5 3.8(10) . . . . ?
O4 C1 C6 C10 -0.4(9) . . . . ?
C2 C1 C6 C10 -175.7(6) . . . . ?
C3 C2 C7 C9 -24.6(10) . . . . ?
C1 C2 C7 C9 156.2(7) . . . . ?
C3 C2 C7 C8 99.3(8) . . . . ?
C1 C2 C7 C8 -79.8(8) . . . . ?
C5 C6 C10 C12 -95.4(9) . . . . ?
C1 C6 C10 C12 84.0(8) . . . . ?
C5 C6 C10 C11 29.3(10) . . . . ?
C1 C6 C10 C11 -151.2(7) . . . . ?
P2 O8 C13 C14 90.1(7) . . . . ?
P2 O8 C13 C18 -93.3(7) . . . . ?
C18 C13 C14 C15 4.2(10) . . . . ?
O8 C13 C14 C15 -179.4(6) . . . . ?
C18 C13 C14 C19 -171.6(6) . . . . ?
O8 C13 C14 C19 4.8(9) . . . . ?
C13 C14 C15 C16 -0.9(10) . . . . ?
C19 C14 C15 C16 174.9(7) . . . . ?
C14 C15 C16 C17 -2.4(11) . . . . ?
C15 C16 C17 C18 2.6(11) . . . . ?
C16 C17 C18 C13 0.5(10) . . . . ?
C16 C17 C18 C22 -175.5(7) . . . . ?
C14 C13 C18 C17 -4.0(10) . . . . ?
O8 C13 C18 C17 179.6(6) . . . . ?
C14 C13 C18 C22 172.1(6) . . . . ?
O8 C13 C18 C22 -4.3(9) . . . . ?
C13 C14 C19 C20 -156.9(7) . . . . ?
C15 C14 C19 C20 27.4(10) . . . . ?
C13 C14 C19 C21 79.1(8) . . . . ?
C15 C14 C19 C21 -96.6(8) . . . . ?
C17 C18 C22 C24 -23.5(10) . . . . ?
C13 C18 C22 C24 160.6(7) . . . . ?
C17 C18 C22 C23 101.3(8) . . . . ?
C13 C18 C22 C23 -74.6(8) . . . . ?
